data_2240643
loop_
_publ_author_name
'Mague, Joel T.'
'Mohamed, Shaaban K.'
'Akkurt, Mehmet'
'Abdelhamid, Antar A.'
'Albayati, Mustafa R.'

_publ_section_title
;
 Crystal structure of
 5-(4-methylphenyl)-3-[(<i>E</i>)-2-(4-methylphenyl)ethenyl]cyclohex-2-en-1-one
;
_journal_coeditor_code LR2135
_journal_issue 6
_journal_name_full 'Acta Crystallographica Section E'
_journal_page_first o372
_journal_page_last o373
_journal_paper_doi 10.1107/S2056989015008324
_journal_volume 71
_journal_year 2015
_chemical_formula_iupac 'C22 H22 O'
_chemical_formula_moiety 'C22 H22 O'
_chemical_formula_sum 'C22 H22 O'
_chemical_formula_weight 302.39
_chemical_name_systematic
;
5-(4-Methylphenyl)-3-[(<i>E</i>)-2-(4-methylphenyl)ethenyl]cyclohex-2-en-1-one
;
_space_group_crystal_system monoclinic
_space_group_IT_number 14
_space_group_name_Hall '-P 2ybc'
_space_group_name_H-M_alt 'P 1 21/c 1'
_symmetry_space_group_name_Hall '-P 2ybc'
_symmetry_space_group_name_H-M 'P 1 21/c 1'
_atom_sites_solution_hydrogens geom
_atom_sites_solution_primary direct
_atom_sites_solution_secondary difmap
_audit_creation_method SHELXL-2014/6
_cell_angle_alpha 90
_cell_angle_beta 93.2680(10)
_cell_angle_gamma 90
_cell_formula_units_Z 4
_cell_length_a 4.96140(10)
_cell_length_b 30.7302(6)
_cell_length_c 11.0726(2)
_cell_measurement_reflns_used 7504
_cell_measurement_temperature 150(2)
_cell_measurement_theta_max 72.616
_cell_measurement_theta_min 2.876
_cell_volume 1685.44(6)
_computing_cell_refinement
;
<i>SAINT</i> (Bruker, 2014)
;
_computing_data_collection
;
<i>APEX2</i> (Bruker, 2014)
;
_computing_data_reduction
;
<i>SAINT</i>  (Bruker, 2014)
;
_computing_molecular_graphics
;
<i>DIAMOND</i> (Brandenburg & Putz, 2012)
;
_computing_publication_material
;
<i>SHELXTL</i> (Sheldrick, 2008)
;
_computing_structure_refinement
;
SHELXL2014 (Sheldrick, 2015b)
;
_computing_structure_solution
;
<i>SHELXT</i> (Sheldrick, 2015a)
;
_diffrn_ambient_temperature 150(2)
_diffrn_detector_area_resol_mean 10.4167
_diffrn_measured_fraction_theta_full 0.985
_diffrn_measured_fraction_theta_max 0.976
_diffrn_measurement_device_type 'Bruker D8 VENTURE PHOTON 100 CMOS'
_diffrn_measurement_method '\w scans'
_diffrn_radiation_monochromator mirror
_diffrn_radiation_type CuK\a
_diffrn_radiation_wavelength 1.54178
_diffrn_reflns_av_R_equivalents 0.0422
_diffrn_reflns_limit_h_max 6
_diffrn_reflns_limit_h_min -5
_diffrn_reflns_limit_k_max 36
_diffrn_reflns_limit_k_min -38
_diffrn_reflns_limit_l_max 13
_diffrn_reflns_limit_l_min -11
_diffrn_reflns_number 12558
_diffrn_reflns_theta_full 67.000
_diffrn_reflns_theta_max 72.413
_diffrn_reflns_theta_min 4.250
_exptl_absorpt_coefficient_mu 0.545
_exptl_absorpt_correction_T_max 0.96
_exptl_absorpt_correction_T_min 0.84
_exptl_absorpt_correction_type multi-scan
_exptl_absorpt_process_details
;
(<i>SADABS</i>; Bruker, 2014)
;
_exptl_crystal_colour colourless
_exptl_crystal_density_diffrn 1.192
_exptl_crystal_density_method 'not measured'
_exptl_crystal_description column
_exptl_crystal_F_000 648
_exptl_crystal_size_max 0.314
_exptl_crystal_size_mid 0.111
_exptl_crystal_size_min 0.084
_refine_diff_density_max 0.347
_refine_diff_density_min -0.192
_refine_ls_extinction_method none
_refine_ls_goodness_of_fit_ref 1.050
_refine_ls_hydrogen_treatment constr
_refine_ls_matrix_type full
_refine_ls_number_parameters 210
_refine_ls_number_reflns 3247
_refine_ls_number_restraints 0
_refine_ls_restrained_S_all 1.050
_refine_ls_R_factor_all 0.0663
_refine_ls_R_factor_gt 0.0498
_refine_ls_shift/su_max 0.001
_refine_ls_shift/su_mean 0.000
_refine_ls_structure_factor_coef Fsqd
_refine_ls_weighting_details 'w=1/[\s^2^(Fo^2^)+(0.0579P)^2^+0.6292P] where P=(Fo^2^+2Fc^2^)/3'
_refine_ls_weighting_scheme calc
_refine_ls_wR_factor_gt 0.1206
_refine_ls_wR_factor_ref 0.1310
_reflns_number_gt 2529
_reflns_number_total 3247
_reflns_threshold_expression I>2\s(I)
_cod_data_source_file lr2135sup1.cif
_cod_data_source_block I
_cod_database_code 2240643
_shelx_space_group_comment
;
The symmetry employed for this shelxl refinement is uniquely defined
by the following loop, which should always be used as a source of
symmetry information in preference to the above space-group names.
They are only intended as comments.
;
_shelx_estimated_absorpt_t_min 0.848
_shelx_estimated_absorpt_t_max 0.956
_shelxl_version_number 2014/6

loop_
_space_group_symop_operation_xyz
'x, y, z'
'-x, y+1/2, -z+1/2'
'-x, -y, -z'
'x, -y-1/2, z-1/2'

loop_
_atom_site_type_symbol
_atom_site_label
_atom_site_fract_x
_atom_site_fract_y
_atom_site_fract_z
_atom_site_U_iso_or_equiv
_atom_site_adp_type
_atom_site_calc_flag
_atom_site_occupancy
O O1 -0.2370(3) 0.78680(4) 0.50574(12) 0.0422(3) Uani d 1
C C1 -0.0733(4) 0.77848(6) 0.42988(16) 0.0324(4) Uani d 1
C C2 -0.0376(4) 0.73445(6) 0.38590(16) 0.0320(4) Uani d 1
H H2 -0.1435 0.7119 0.4177 0.038 Uiso calc 1
C C3 0.1391(3) 0.72401(5) 0.30189(15) 0.0280(4) Uani d 1
C C4 0.2939(4) 0.75888(5) 0.23953(15) 0.0298(4) Uani d 1
H H4A 0.2923 0.7521 0.1521 0.036 Uiso calc 1
H H4B 0.4841 0.7583 0.2718 0.036 Uiso calc 1
C C5 0.1810(4) 0.80493(6) 0.25518(16) 0.0331(4) Uani d 1
H H5 0.0083 0.8068 0.2043 0.040 Uiso calc 1
C C6 0.1127(4) 0.81281(6) 0.38459(17) 0.0369(4) Uani d 1
H H6A 0.2814 0.8132 0.4368 0.044 Uiso calc 1
H H6B 0.0257 0.8417 0.3905 0.044 Uiso calc 1
C C7 0.1933(4) 0.67865(6) 0.27681(16) 0.0313(4) Uani d 1
H H7 0.0800 0.6575 0.3107 0.038 Uiso calc 1
C C8 0.3907(4) 0.66425(5) 0.20954(15) 0.0295(4) Uani d 1
H H8 0.4884 0.6858 0.1686 0.035 Uiso calc 1
C C9 0.4725(3) 0.61914(6) 0.19209(15) 0.0296(4) Uani d 1
C C10 0.3664(4) 0.58378(6) 0.25307(18) 0.0389(4) Uani d 1
H H10 0.2265 0.5885 0.3067 0.047 Uiso calc 1
C C11 0.4619(4) 0.54214(6) 0.23644(18) 0.0392(4) Uani d 1
H H11 0.3877 0.5188 0.2800 0.047 Uiso calc 1
C C12 0.6632(4) 0.53343(6) 0.15784(17) 0.0355(4) Uani d 1
C C13 0.7678(4) 0.56848(6) 0.09696(17) 0.0394(5) Uani d 1
H H13 0.9057 0.5635 0.0424 0.047 Uiso calc 1
C C14 0.6762(4) 0.61052(6) 0.11375(16) 0.0341(4) Uani d 1
H H14 0.7534 0.6338 0.0712 0.041 Uiso calc 1
C C15 0.7656(5) 0.48793(6) 0.1393(2) 0.0466(5) Uani d 1
H H15A 0.7277 0.4700 0.2095 0.070 Uiso calc 1
H H15B 0.9608 0.4888 0.1300 0.070 Uiso calc 1
H H15C 0.6750 0.4754 0.0664 0.070 Uiso calc 1
C C16 0.3727(4) 0.83857(5) 0.20647(15) 0.0310(4) Uani d 1
C C17 0.4337(4) 0.83682(6) 0.08492(16) 0.0348(4) Uani d 1
H H17 0.3555 0.8146 0.0345 0.042 Uiso calc 1
C C18 0.6061(4) 0.86683(6) 0.03656(16) 0.0357(4) Uani d 1
H H18 0.6431 0.8648 -0.0465 0.043 Uiso calc 1
C C19 0.7260(4) 0.89973(6) 0.10667(17) 0.0339(4) Uani d 1
C C20 0.6674(4) 0.90135(6) 0.22736(18) 0.0394(4) Uani d 1
H H20 0.7471 0.9234 0.2777 0.047 Uiso calc 1
C C21 0.4943(4) 0.87140(6) 0.27656(17) 0.0378(4) Uani d 1
H H21 0.4585 0.8734 0.3597 0.045 Uiso calc 1
C C22 0.9152(4) 0.93214(7) 0.0529(2) 0.0450(5) Uani d 1
H H22A 1.1003 0.9209 0.0606 0.068 Uiso calc 1
H H22B 0.9060 0.9599 0.0960 0.068 Uiso calc 1
H H22C 0.8619 0.9366 -0.0328 0.068 Uiso calc 1

loop_
_atom_site_aniso_label
_atom_site_aniso_U_11
_atom_site_aniso_U_22
_atom_site_aniso_U_33
_atom_site_aniso_U_12
_atom_site_aniso_U_13
_atom_site_aniso_U_23
O1 0.0419(8) 0.0429(7) 0.0440(8) 0.0040(6) 0.0210(6) -0.0051(6)
C1 0.0284(9) 0.0378(10) 0.0315(9) 0.0061(7) 0.0061(7) 0.0004(7)
C2 0.0292(9) 0.0332(9) 0.0344(9) 0.0010(7) 0.0078(7) 0.0028(7)
C3 0.0261(8) 0.0302(9) 0.0277(9) 0.0019(7) 0.0017(6) 0.0011(6)
C4 0.0315(9) 0.0296(9) 0.0287(9) 0.0011(7) 0.0067(7) -0.0015(6)
C5 0.0362(9) 0.0314(9) 0.0323(9) 0.0015(7) 0.0074(7) -0.0021(7)
C6 0.0390(10) 0.0312(9) 0.0417(10) 0.0040(8) 0.0116(8) -0.0033(7)
C7 0.0325(9) 0.0292(9) 0.0329(9) -0.0021(7) 0.0076(7) 0.0017(7)
C8 0.0340(9) 0.0285(8) 0.0263(8) -0.0009(7) 0.0051(7) 0.0002(6)
C9 0.0326(9) 0.0289(9) 0.0276(9) -0.0004(7) 0.0038(7) -0.0006(6)
C10 0.0439(11) 0.0328(9) 0.0417(10) -0.0010(8) 0.0176(8) -0.0004(8)
C11 0.0471(11) 0.0299(9) 0.0415(11) -0.0027(8) 0.0109(8) 0.0032(7)
C12 0.0420(10) 0.0287(9) 0.0354(10) 0.0038(8) -0.0006(8) -0.0027(7)
C13 0.0438(11) 0.0358(10) 0.0401(10) 0.0053(8) 0.0150(8) -0.0029(8)
C14 0.0402(10) 0.0306(9) 0.0326(9) -0.0001(7) 0.0115(8) 0.0010(7)
C15 0.0545(13) 0.0334(10) 0.0522(13) 0.0081(9) 0.0064(10) -0.0006(9)
C16 0.0358(9) 0.0267(8) 0.0309(9) 0.0027(7) 0.0069(7) -0.0011(7)
C17 0.0418(10) 0.0309(9) 0.0321(9) -0.0019(8) 0.0058(7) -0.0044(7)
C18 0.0418(10) 0.0350(10) 0.0312(9) 0.0033(8) 0.0102(8) 0.0012(7)
C19 0.0322(9) 0.0305(9) 0.0396(10) 0.0032(7) 0.0077(7) 0.0023(7)
C20 0.0435(11) 0.0352(10) 0.0399(11) -0.0067(8) 0.0064(8) -0.0068(8)
C21 0.0468(11) 0.0361(10) 0.0315(10) -0.0041(8) 0.0099(8) -0.0056(7)
C22 0.0444(12) 0.0414(11) 0.0506(12) -0.0057(9) 0.0143(9) 0.0013(9)

loop_
_atom_type_symbol
_atom_type_description
_atom_type_scat_dispersion_real
_atom_type_scat_dispersion_imag
_atom_type_scat_source
C C 0.0181 0.0091 'International Tables Vol C Tables 4.2.6.8 and 6.1.1.4'
H H 0.0000 0.0000 'International Tables Vol C Tables 4.2.6.8 and 6.1.1.4'
O O 0.0492 0.0322 'International Tables Vol C Tables 4.2.6.8 and 6.1.1.4'

loop_
_geom_angle_atom_site_label_1
_geom_angle_atom_site_label_2
_geom_angle_atom_site_label_3
_geom_angle
O1 C1 C2 121.44(16)
O1 C1 C6 121.55(16)
C2 C1 C6 116.89(15)
C3 C2 C1 123.22(16)
C3 C2 H2 118.4
C1 C2 H2 118.4
C2 C3 C7 119.64(15)
C2 C3 C4 120.88(15)
C7 C3 C4 119.37(14)
C3 C4 C5 113.86(14)
C3 C4 H4A 108.8
C5 C4 H4A 108.8
C3 C4 H4B 108.8
C5 C4 H4B 108.8
H4A C4 H4B 107.7
C6 C5 C16 113.91(15)
C6 C5 C4 110.97(14)
C16 C5 C4 110.25(14)
C6 C5 H5 107.1
C16 C5 H5 107.1
C4 C5 H5 107.1
C1 C6 C5 112.23(15)
C1 C6 H6A 109.2
C5 C6 H6A 109.2
C1 C6 H6B 109.2
C5 C6 H6B 109.2
H6A C6 H6B 107.9
C8 C7 C3 125.02(16)
C8 C7 H7 117.5
C3 C7 H7 117.5
C7 C8 C9 127.22(16)
C7 C8 H8 116.4
C9 C8 H8 116.4
C14 C9 C10 117.34(16)
C14 C9 C8 118.65(15)
C10 C9 C8 123.97(16)
C11 C10 C9 120.96(17)
C11 C10 H10 119.5
C9 C10 H10 119.5
C10 C11 C12 121.80(17)
C10 C11 H11 119.1
C12 C11 H11 119.1
C13 C12 C11 117.25(16)
C13 C12 C15 121.09(17)
C11 C12 C15 121.66(17)
C14 C13 C12 121.60(17)
C14 C13 H13 119.2
C12 C13 H13 119.2
C13 C14 C9 121.04(16)
C13 C14 H14 119.5
C9 C14 H14 119.5
C12 C15 H15A 109.5
C12 C15 H15B 109.5
H15A C15 H15B 109.5
C12 C15 H15C 109.5
H15A C15 H15C 109.5
H15B C15 H15C 109.5
C21 C16 C17 117.07(16)
C21 C16 C5 123.69(16)
C17 C16 C5 119.24(16)
C18 C17 C16 121.24(17)
C18 C17 H17 119.4
C16 C17 H17 119.4
C17 C18 C19 121.53(17)
C17 C18 H18 119.2
C19 C18 H18 119.2
C20 C19 C18 117.33(17)
C20 C19 C22 121.69(17)
C18 C19 C22 120.98(17)
C19 C20 C21 121.51(17)
C19 C20 H20 119.2
C21 C20 H20 119.2
C16 C21 C20 121.32(17)
C16 C21 H21 119.3
C20 C21 H21 119.3
C19 C22 H22A 109.5
C19 C22 H22B 109.5
H22A C22 H22B 109.5
C19 C22 H22C 109.5
H22A C22 H22C 109.5
H22B C22 H22C 109.5

loop_
_geom_bond_atom_site_label_1
_geom_bond_atom_site_label_2
_geom_bond_distance
O1 C1 1.228(2)
C1 C2 1.452(2)
C1 C6 1.506(3)
C2 C3 1.352(2)
C2 H2 0.9500
C3 C7 1.450(2)
C3 C4 1.508(2)
C4 C5 1.535(2)
C4 H4A 0.9900
C4 H4B 0.9900
C5 C6 1.511(2)
C5 C16 1.524(2)
C5 H5 1.0000
C6 H6A 0.9900
C6 H6B 0.9900
C7 C8 1.339(2)
C7 H7 0.9500
C8 C9 1.460(2)
C8 H8 0.9500
C9 C14 1.394(2)
C9 C10 1.398(2)
C10 C11 1.381(3)
C10 H10 0.9500
C11 C12 1.388(3)
C11 H11 0.9500
C12 C13 1.387(3)
C12 C15 1.506(2)
C13 C14 1.386(2)
C13 H13 0.9500
C14 H14 0.9500
C15 H15A 0.9800
C15 H15B 0.9800
C15 H15C 0.9800
C16 C21 1.390(3)
C16 C17 1.397(2)
C17 C18 1.386(3)
C17 H17 0.9500
C18 C19 1.388(3)
C18 H18 0.9500
C19 C20 1.385(3)
C19 C22 1.514(3)
C20 C21 1.391(3)
C20 H20 0.9500
C21 H21 0.9500
C22 H22A 0.9800
C22 H22B 0.9800
C22 H22C 0.9800

loop_
_geom_hbond_atom_site_label_D
_geom_hbond_atom_site_label_H
_geom_hbond_atom_site_label_A
_geom_hbond_site_symmetry_A
_geom_hbond_distance_DH
_geom_hbond_distance_HA
_geom_hbond_distance_DA
_geom_hbond_angle_DHA
_geom_hbond_publ_flag
C6 H6A O1 1_655 0.99 2.60 3.515(2) 154 yes
C8 H8 O1 4_675 0.95 2.47 3.353(2) 155 yes
C14 H14 O1 4_675 0.95 2.55 3.410(2) 151 yes

loop_
_geom_torsion_atom_site_label_1
_geom_torsion_atom_site_label_2
_geom_torsion_atom_site_label_3
_geom_torsion_atom_site_label_4
_geom_torsion
O1 C1 C2 C3 179.54(18)
C6 C1 C2 C3 -4.5(3)
C1 C2 C3 C7 170.34(16)
C1 C2 C3 C4 -5.8(3)
C2 C3 C4 C5 -14.9(2)
C7 C3 C4 C5 169.05(15)
C3 C4 C5 C6 44.1(2)
C3 C4 C5 C16 171.31(15)
O1 C1 C6 C5 -149.12(18)
C2 C1 C6 C5 34.9(2)
C16 C5 C6 C1 -179.03(15)
C4 C5 C6 C1 -53.9(2)
C2 C3 C7 C8 -169.72(18)
C4 C3 C7 C8 6.4(3)
C3 C7 C8 C9 172.86(17)
C7 C8 C9 C14 177.15(18)
C7 C8 C9 C10 -5.5(3)
C14 C9 C10 C11 0.4(3)
C8 C9 C10 C11 -176.95(18)
C9 C10 C11 C12 -0.9(3)
C10 C11 C12 C13 0.6(3)
C10 C11 C12 C15 -179.6(2)
C11 C12 C13 C14 0.1(3)
C15 C12 C13 C14 -179.66(19)
C12 C13 C14 C9 -0.6(3)
C10 C9 C14 C13 0.3(3)
C8 C9 C14 C13 177.83(17)
C6 C5 C16 C21 5.5(3)
C4 C5 C16 C21 -120.04(19)
C6 C5 C16 C17 -174.85(17)
C4 C5 C16 C17 59.6(2)
C21 C16 C17 C18 -0.6(3)
C5 C16 C17 C18 179.74(17)
C16 C17 C18 C19 0.2(3)
C17 C18 C19 C20 0.2(3)
C17 C18 C19 C22 179.64(18)
C18 C19 C20 C21 -0.3(3)
C22 C19 C20 C21 -179.72(19)
C17 C16 C21 C20 0.5(3)
C5 C16 C21 C20 -179.83(18)
C19 C20 C21 C16 0.0(3)

_cod_database_fobs_code 2240643
